data_7119065
loop_
_publ_author_name
'Ming Chen'
'Ning Sun'
'Haoyi Chen'
'Yuanhong Liu'

_publ_section_title
;
 Dioxazoles, a new mild nitrene transfer reagent in gold catalysis: highly
 efficient synthesis of functionalized oxazoles
;
_journal_name_full Chem.Commun.
_journal_page_first 6324
_journal_volume 52
_journal_year 2016
_chemical_formula_sum 'C22 H18 N2 O3 S'
_chemical_formula_weight 390.44
_chemical_name_systematic
; 
 ? 
;
_space_group_crystal_system monoclinic
_space_group_IT_number 14
_space_group_name_Hall '-P 2yn'
_space_group_name_H-M_alt 'P 1 21/n 1'
_symmetry_space_group_name_Hall '-P 2yn'
_symmetry_space_group_name_H-M 'P 1 21/n 1'
_atom_sites_solution_hydrogens geom
_audit_creation_method SHELXL-2013
_audit_update_record
;
2016-01-27 deposited with the CCDC.
2016-04-04 downloaded from the CCDC.
;
_cell_angle_alpha 90
_cell_angle_beta 92.321(3)
_cell_angle_gamma 90
_cell_formula_units_Z 4
_cell_length_a 9.4353(13)
_cell_length_b 17.316(2)
_cell_length_c 11.6428(17)
_cell_measurement_reflns_used 2774
_cell_measurement_temperature 293(2)
_cell_measurement_theta_max 50.398
_cell_measurement_theta_min 4.705
_cell_volume 1900.7(4)
_computing_cell_refinement 'Bruker SMART'
_computing_data_collection 'Bruker SMART'
_computing_data_reduction 'Bruker SHELXTL'
_computing_molecular_graphics 'Bruker SHELXTL'
_computing_publication_material 'Bruker SHELXTL'
_computing_structure_refinement 'SHELXL-2013 (Sheldrick, 2013)'
_computing_structure_solution 'Bruker SHELXTL'
_diffrn_ambient_temperature 293(2)
_diffrn_measured_fraction_theta_full 1.000
_diffrn_measured_fraction_theta_max 1.000
_diffrn_measurement_device_type 'CCD area detector'
_diffrn_measurement_method 'phi and omega scans'
_diffrn_radiation_type MoK\a
_diffrn_radiation_wavelength 0.71073
_diffrn_reflns_av_R_equivalents 0.0473
_diffrn_reflns_av_unetI/netI 0.0456
_diffrn_reflns_Laue_measured_fraction_full 1.000
_diffrn_reflns_Laue_measured_fraction_max 1.000
_diffrn_reflns_limit_h_max 11
_diffrn_reflns_limit_h_min -11
_diffrn_reflns_limit_k_max 21
_diffrn_reflns_limit_k_min -19
_diffrn_reflns_limit_l_max 10
_diffrn_reflns_limit_l_min -14
_diffrn_reflns_number 11248
_diffrn_reflns_point_group_measured_fraction_full 1.000
_diffrn_reflns_point_group_measured_fraction_max 1.000
_diffrn_reflns_theta_full 25.242
_diffrn_reflns_theta_max 25.999
_diffrn_reflns_theta_min 2.109
_exptl_absorpt_coefficient_mu 0.196
_exptl_absorpt_correction_T_max 0.7456
_exptl_absorpt_correction_T_min 0.6077
_exptl_absorpt_correction_type multi-scan
_exptl_absorpt_process_details sadabs
_exptl_crystal_colour colorless
_exptl_crystal_density_diffrn 1.364
_exptl_crystal_description prismatic
_exptl_crystal_F_000 816
_exptl_crystal_size_max 0.240
_exptl_crystal_size_mid 0.200
_exptl_crystal_size_min 0.170
_refine_diff_density_max 0.314
_refine_diff_density_min -0.317
_refine_diff_density_rms 0.070
_refine_ls_extinction_coef 0.0183(19)
_refine_ls_extinction_expression Fc^*^=kFc[1+0.001xFc^2^\l^3^/sin(2\q)]^-1/4^
_refine_ls_extinction_method SHELXL
_refine_ls_goodness_of_fit_ref 1.038
_refine_ls_hydrogen_treatment constr
_refine_ls_matrix_type full
_refine_ls_number_parameters 255
_refine_ls_number_reflns 3737
_refine_ls_number_restraints 0
_refine_ls_restrained_S_all 1.038
_refine_ls_R_factor_all 0.0614
_refine_ls_R_factor_gt 0.0465
_refine_ls_shift/su_max 0.000
_refine_ls_shift/su_mean 0.000
_refine_ls_structure_factor_coef Fsqd
_refine_ls_weighting_details 'w=1/[\s^2^(Fo^2^)+(0.0661P)^2^+0.2201P] where P=(Fo^2^+2Fc^2^)/3'
_refine_ls_weighting_scheme calc
_refine_ls_wR_factor_gt 0.1159
_refine_ls_wR_factor_ref 0.1255
_reflns_Friedel_coverage 0.000
_reflns_Friedel_fraction_full .
_reflns_Friedel_fraction_max .
_reflns_number_gt 2885
_reflns_number_total 3737
_reflns_threshold_expression 'I > 2\s(I)'
_cod_data_source_file c6cc02776h2.cif
_cod_data_source_block cd15151
_cod_original_cell_volume 1900.7(5)
_cod_database_code 7119065
_shelx_space_group_comment
; 
The symmetry employed for this shelxl refinement is uniquely defined 
by the following loop, which should always be used as a source of 
symmetry information in preference to the above space-group names. 
They are only intended as comments. 
;
_shelx_estimated_absorpt_t_min 0.954
_shelx_estimated_absorpt_t_max 0.967
_shelxl_version_number 2013-4

loop_
_space_group_symop_operation_xyz
'x, y, z'
'-x+1/2, y+1/2, -z+1/2'
'-x, -y, -z'
'x-1/2, -y-1/2, z-1/2'

loop_
_atom_site_label
_atom_site_type_symbol
_atom_site_fract_x
_atom_site_fract_y
_atom_site_fract_z
_atom_site_U_iso_or_equiv
_atom_site_adp_type
_atom_site_occupancy
_atom_site_site_symmetry_order
_atom_site_calc_flag
_atom_site_refinement_flags_posn
_atom_site_refinement_flags_adp
_atom_site_refinement_flags_occupancy
_atom_site_disorder_assembly
_atom_site_disorder_group
S1 S 0.86566(5) 0.16819(3) 1.14682(4) 0.04708(19) Uani 1 1 d . . . . .
N1 N 0.71579(16) 0.18346(9) 0.89104(12) 0.0428(4) Uani 1 1 d . . . . .
N2 N 0.71285(16) 0.20797(9) 1.09901(12) 0.0437(4) Uani 1 1 d . . . . .
O1 O 0.51680(13) 0.11521(7) 0.86848(10) 0.0402(3) Uani 1 1 d . . . . .
O2 O 0.84485(18) 0.08730(9) 1.13789(15) 0.0720(5) Uani 1 1 d . . . . .
O3 O 0.90120(17) 0.20210(10) 1.25570(12) 0.0698(5) Uani 1 1 d . . . . .
C1 C 0.6524(2) 0.17514(10) 0.99568(15) 0.0404(4) Uani 1 1 d . . . . .
C2 C 0.53155(19) 0.13342(10) 0.98394(15) 0.0383(4) Uani 1 1 d . . . . .
C3 C 0.6311(2) 0.14670(11) 0.81871(15) 0.0395(4) Uani 1 1 d . . . . .
C4 C 0.6454(2) 0.13696(10) 0.69589(15) 0.0399(4) Uani 1 1 d . . . . .
C5 C 0.7638(2) 0.16627(13) 0.64372(17) 0.0529(5) Uani 1 1 d . . . . .
H5 H 0.8346 0.1907 0.6882 0.063 Uiso 1 1 calc R U . . .
C6 C 0.7774(2) 0.15948(15) 0.52655(18) 0.0626(6) Uani 1 1 d . . . . .
H6 H 0.8567 0.1796 0.4922 0.075 Uiso 1 1 calc R U . . .
C7 C 0.6731(3) 0.12272(13) 0.46052(18) 0.0608(6) Uani 1 1 d . . . . .
H7 H 0.6822 0.1178 0.3816 0.073 Uiso 1 1 calc R U . . .
C8 C 0.5559(3) 0.09339(12) 0.51130(18) 0.0574(6) Uani 1 1 d . . . . .
H8 H 0.4859 0.0687 0.4664 0.069 Uiso 1 1 calc R U . . .
C9 C 0.5409(2) 0.10016(11) 0.62861(16) 0.0488(5) Uani 1 1 d . . . . .
H9 H 0.4611 0.0801 0.6623 0.059 Uiso 1 1 calc R U . . .
C10 C 0.42439(19) 0.10463(11) 1.05886(15) 0.0409(4) Uani 1 1 d . . . . .
C11 C 0.3271(2) 0.04898(11) 1.02158(18) 0.0474(5) Uani 1 1 d . . . . .
H11 H 0.3302 0.0297 0.9472 0.057 Uiso 1 1 calc R U . . .
C12 C 0.2259(2) 0.02205(13) 1.0940(2) 0.0588(6) Uani 1 1 d . . . . .
H12 H 0.1606 -0.0148 1.0676 0.071 Uiso 1 1 calc R U . . .
C13 C 0.2207(2) 0.04896(15) 1.2041(2) 0.0674(7) Uani 1 1 d . . . . .
H13 H 0.1524 0.0305 1.2525 0.081 Uiso 1 1 calc R U . . .
C14 C 0.3170(3) 0.10359(17) 1.2427(2) 0.0720(7) Uani 1 1 d . . . . .
H14 H 0.3141 0.1218 1.3177 0.086 Uiso 1 1 calc R U . . .
C15 C 0.4177(2) 0.13157(14) 1.17133(18) 0.0594(6) Uani 1 1 d . . . . .
H15 H 0.4819 0.1688 1.1983 0.071 Uiso 1 1 calc R U . . .
C16 C 0.68601(19) 0.28957(12) 1.11998(16) 0.0437(5) Uani 1 1 d . . . . .
C17 C 0.6703(2) 0.31549(14) 1.23096(18) 0.0575(6) Uani 1 1 d . . . . .
H17 H 0.6780 0.2813 1.2925 0.069 Uiso 1 1 calc R U . . .
C18 C 0.6429(2) 0.39287(15) 1.2495(2) 0.0671(7) Uani 1 1 d . . . . .
H18 H 0.6325 0.4106 1.3241 0.081 Uiso 1 1 calc R U . . .
C19 C 0.6307(2) 0.44388(15) 1.1596(2) 0.0671(7) Uani 1 1 d . . . . .
H19 H 0.6145 0.4960 1.1731 0.081 Uiso 1 1 calc R U . . .
C20 C 0.6428(3) 0.41730(14) 1.0494(2) 0.0657(6) Uani 1 1 d . . . . .
H20 H 0.6323 0.4514 0.9879 0.079 Uiso 1 1 calc R U . . .
C21 C 0.6704(2) 0.34025(12) 1.02900(18) 0.0526(5) Uani 1 1 d . . . . .
H21 H 0.6784 0.3226 0.9541 0.063 Uiso 1 1 calc R U . . .
C22 C 0.9939(2) 0.19593(13) 1.05049(18) 0.0530(5) Uani 1 1 d . . . . .
H22A H 1.0854 0.1780 1.0780 0.079 Uiso 1 1 calc R U . . .
H22B H 0.9952 0.2512 1.0443 0.079 Uiso 1 1 calc R U . . .
H22C H 0.9715 0.1738 0.9764 0.079 Uiso 1 1 calc R U . . .

loop_
_atom_site_aniso_label
_atom_site_aniso_U_11
_atom_site_aniso_U_22
_atom_site_aniso_U_33
_atom_site_aniso_U_23
_atom_site_aniso_U_13
_atom_site_aniso_U_12
S1 0.0498(3) 0.0527(3) 0.0382(3) 0.0083(2) -0.0051(2) -0.0065(2)
N1 0.0449(9) 0.0507(10) 0.0327(8) -0.0005(7) -0.0011(7) -0.0050(7)
N2 0.0466(9) 0.0517(10) 0.0323(8) -0.0027(7) -0.0038(7) -0.0058(7)
O1 0.0422(7) 0.0453(7) 0.0330(7) -0.0015(5) -0.0012(5) -0.0038(6)
O2 0.0750(11) 0.0507(10) 0.0886(12) 0.0243(8) -0.0180(9) -0.0114(8)
O3 0.0626(9) 0.1081(13) 0.0374(8) -0.0031(8) -0.0118(7) -0.0026(9)
C1 0.0449(10) 0.0449(11) 0.0310(9) -0.0005(8) -0.0018(8) -0.0012(8)
C2 0.0416(10) 0.0421(11) 0.0312(9) -0.0022(7) -0.0009(8) 0.0026(8)
C3 0.0416(10) 0.0406(10) 0.0362(9) 0.0020(8) 0.0005(8) -0.0003(8)
C4 0.0440(10) 0.0419(10) 0.0337(9) 0.0009(8) -0.0005(8) 0.0051(8)
C5 0.0425(11) 0.0736(15) 0.0424(11) 0.0004(10) -0.0009(9) 0.0011(10)
C6 0.0519(13) 0.0907(18) 0.0460(12) 0.0071(11) 0.0134(10) 0.0098(12)
C7 0.0801(16) 0.0686(15) 0.0342(11) -0.0023(10) 0.0080(11) 0.0178(12)
C8 0.0804(16) 0.0516(13) 0.0395(11) -0.0073(9) -0.0064(11) -0.0041(11)
C9 0.0586(12) 0.0473(12) 0.0402(11) 0.0010(9) -0.0007(9) -0.0073(9)
C10 0.0388(10) 0.0463(11) 0.0376(10) 0.0047(8) 0.0001(8) 0.0045(8)
C11 0.0450(11) 0.0476(11) 0.0497(12) 0.0033(9) 0.0028(9) 0.0014(9)
C12 0.0484(12) 0.0529(13) 0.0755(16) 0.0119(11) 0.0070(11) -0.0020(10)
C13 0.0509(13) 0.0897(18) 0.0627(15) 0.0226(13) 0.0168(11) 0.0056(12)
C14 0.0609(14) 0.114(2) 0.0425(13) 0.0005(13) 0.0120(11) 0.0042(15)
C15 0.0537(13) 0.0812(17) 0.0436(12) -0.0068(11) 0.0062(10) -0.0061(11)
C16 0.0375(10) 0.0538(12) 0.0400(10) -0.0083(9) 0.0034(8) -0.0061(8)
C17 0.0592(13) 0.0729(15) 0.0406(11) -0.0101(10) 0.0034(10) -0.0092(11)
C18 0.0599(14) 0.0815(17) 0.0605(15) -0.0336(13) 0.0097(12) -0.0090(12)
C19 0.0593(14) 0.0616(15) 0.0808(18) -0.0235(13) 0.0084(13) -0.0016(11)
C20 0.0702(15) 0.0571(15) 0.0701(16) -0.0025(11) 0.0065(12) 0.0042(11)
C21 0.0593(13) 0.0546(13) 0.0444(11) -0.0063(9) 0.0061(10) 0.0011(10)
C22 0.0501(12) 0.0565(13) 0.0524(12) 0.0018(10) 0.0036(10) 0.0001(10)

loop_
_atom_type_symbol
_atom_type_description
_atom_type_scat_dispersion_real
_atom_type_scat_dispersion_imag
_atom_type_scat_source
C C 0.0033 0.0016 'International Tables Vol C Tables 4.2.6.8 and 6.1.1.4'
H H 0.0000 0.0000 'International Tables Vol C Tables 4.2.6.8 and 6.1.1.4'
N N 0.0061 0.0033 'International Tables Vol C Tables 4.2.6.8 and 6.1.1.4'
O O 0.0106 0.0060 'International Tables Vol C Tables 4.2.6.8 and 6.1.1.4'
S S 0.1246 0.1234 'International Tables Vol C Tables 4.2.6.8 and 6.1.1.4'

loop_
_geom_angle_atom_site_label_1
_geom_angle_atom_site_label_2
_geom_angle_atom_site_label_3
_geom_angle
_geom_angle_site_symmetry_1
_geom_angle_site_symmetry_3
O2 S1 O3 119.97(10) . .
O2 S1 N2 105.52(9) . .
O3 S1 N2 107.15(9) . .
O2 S1 C22 108.75(11) . .
O3 S1 C22 108.25(10) . .
N2 S1 C22 106.42(9) . .
C3 N1 C1 104.00(15) . .
C1 N2 C16 117.43(14) . .
C1 N2 S1 115.20(13) . .
C16 N2 S1 119.78(11) . .
C3 O1 C2 105.83(13) . .
C2 C1 N1 111.02(15) . .
C2 C1 N2 127.18(17) . .
N1 C1 N2 121.79(16) . .
C1 C2 O1 105.76(16) . .
C1 C2 C10 136.76(17) . .
O1 C2 C10 117.47(15) . .
N1 C3 O1 113.39(16) . .
N1 C3 C4 127.90(18) . .
O1 C3 C4 118.72(16) . .
C5 C4 C9 119.10(18) . .
C5 C4 C3 119.79(17) . .
C9 C4 C3 121.10(18) . .
C6 C5 C4 120.6(2) . .
C6 C5 H5 119.7 . .
C4 C5 H5 119.7 . .
C5 C6 C7 119.8(2) . .
C5 C6 H6 120.1 . .
C7 C6 H6 120.1 . .
C8 C7 C6 120.0(2) . .
C8 C7 H7 120.0 . .
C6 C7 H7 120.0 . .
C7 C8 C9 120.7(2) . .
C7 C8 H8 119.6 . .
C9 C8 H8 119.6 . .
C8 C9 C4 119.8(2) . .
C8 C9 H9 120.1 . .
C4 C9 H9 120.1 . .
C11 C10 C15 118.15(19) . .
C11 C10 C2 121.25(17) . .
C15 C10 C2 120.60(18) . .
C12 C11 C10 120.6(2) . .
C12 C11 H11 119.7 . .
C10 C11 H11 119.7 . .
C13 C12 C11 120.6(2) . .
C13 C12 H12 119.7 . .
C11 C12 H12 119.7 . .
C12 C13 C14 119.5(2) . .
C12 C13 H13 120.2 . .
C14 C13 H13 120.2 . .
C13 C14 C15 120.6(2) . .
C13 C14 H14 119.7 . .
C15 C14 H14 119.7 . .
C14 C15 C10 120.5(2) . .
C14 C15 H15 119.7 . .
C10 C15 H15 119.7 . .
C21 C16 C17 120.0(2) . .
C21 C16 N2 120.14(17) . .
C17 C16 N2 119.84(18) . .
C16 C17 C18 119.3(2) . .
C16 C17 H17 120.4 . .
C18 C17 H17 120.4 . .
C19 C18 C17 121.0(2) . .
C19 C18 H18 119.5 . .
C17 C18 H18 119.5 . .
C18 C19 C20 119.4(2) . .
C18 C19 H19 120.3 . .
C20 C19 H19 120.3 . .
C19 C20 C21 120.5(2) . .
C19 C20 H20 119.7 . .
C21 C20 H20 119.7 . .
C16 C21 C20 119.9(2) . .
C16 C21 H21 120.1 . .
C20 C21 H21 120.1 . .
S1 C22 H22A 109.5 . .
S1 C22 H22B 109.5 . .
H22A C22 H22B 109.5 . .
S1 C22 H22C 109.5 . .
H22A C22 H22C 109.5 . .
H22B C22 H22C 109.5 . .

loop_
_geom_bond_atom_site_label_1
_geom_bond_atom_site_label_2
_geom_bond_distance
_geom_bond_site_symmetry_2
S1 O2 1.4177(16) .
S1 O3 1.4247(15) .
S1 N2 1.6728(16) .
S1 C22 1.750(2) .
N1 C3 1.303(2) .
N1 C1 1.386(2) .
N2 C1 1.428(2) .
N2 C16 1.458(3) .
O1 C3 1.359(2) .
O1 C2 1.382(2) .
C1 C2 1.352(3) .
C2 C10 1.450(3) .
C3 C4 1.452(3) .
C4 C5 1.389(3) .
C4 C9 1.389(3) .
C5 C6 1.380(3) .
C5 H5 0.9300 .
C6 C7 1.380(3) .
C6 H6 0.9300 .
C7 C8 1.372(3) .
C7 H7 0.9300 .
C8 C9 1.384(3) .
C8 H8 0.9300 .
C9 H9 0.9300 .
C10 C11 1.388(3) .
C10 C15 1.394(3) .
C11 C12 1.381(3) .
C11 H11 0.9300 .
C12 C13 1.367(3) .
C12 H12 0.9300 .
C13 C14 1.375(3) .
C13 H13 0.9300 .
C14 C15 1.376(3) .
C14 H14 0.9300 .
C15 H15 0.9300 .
C16 C21 1.379(3) .
C16 C17 1.382(3) .
C17 C18 1.383(3) .
C17 H17 0.9300 .
C18 C19 1.371(4) .
C18 H18 0.9300 .
C19 C20 1.372(3) .
C19 H19 0.9300 .
C20 C21 1.382(3) .
C20 H20 0.9300 .
C21 H21 0.9300 .
C22 H22A 0.9600 .
C22 H22B 0.9600 .
C22 H22C 0.9600 .

loop_
_geom_hbond_atom_site_label_D
_geom_hbond_atom_site_label_H
_geom_hbond_atom_site_label_A
_geom_hbond_distance_DH
_geom_hbond_distance_HA
_geom_hbond_distance_DA
_geom_hbond_angle_DHA
_geom_hbond_site_symmetry_A
C22 H22C N1 0.96 2.58 3.160(2) 119.3 .
C21 H21 N1 0.93 2.55 3.192(3) 126.8 .
C21 H21 N1 0.93 2.55 3.192(3) 126.8 .

loop_
_geom_torsion_atom_site_label_1
_geom_torsion_atom_site_label_2
_geom_torsion_atom_site_label_3
_geom_torsion_atom_site_label_4
_geom_torsion
_geom_torsion_site_symmetry_1
_geom_torsion_site_symmetry_2
_geom_torsion_site_symmetry_3
_geom_torsion_site_symmetry_4
O2 S1 N2 C1 -44.82(16) . . . .
O3 S1 N2 C1 -173.74(14) . . . .
C22 S1 N2 C1 70.63(15) . . . .
O2 S1 N2 C16 166.32(15) . . . .
O3 S1 N2 C16 37.40(17) . . . .
C22 S1 N2 C16 -78.23(16) . . . .
C3 N1 C1 C2 0.2(2) . . . .
C3 N1 C1 N2 -179.76(16) . . . .
C16 N2 C1 C2 -98.5(2) . . . .
S1 N2 C1 C2 111.85(19) . . . .
C16 N2 C1 N1 81.4(2) . . . .
S1 N2 C1 N1 -68.2(2) . . . .
N1 C1 C2 O1 -0.5(2) . . . .
N2 C1 C2 O1 179.45(16) . . . .
N1 C1 C2 C10 178.1(2) . . . .
N2 C1 C2 C10 -1.9(4) . . . .
C3 O1 C2 C1 0.60(19) . . . .
C3 O1 C2 C10 -178.34(15) . . . .
C1 N1 C3 O1 0.2(2) . . . .
C1 N1 C3 C4 179.73(18) . . . .
C2 O1 C3 N1 -0.5(2) . . . .
C2 O1 C3 C4 179.90(15) . . . .
N1 C3 C4 C5 2.7(3) . . . .
O1 C3 C4 C5 -177.74(16) . . . .
N1 C3 C4 C9 -175.82(19) . . . .
O1 C3 C4 C9 3.7(3) . . . .
C9 C4 C5 C6 0.4(3) . . . .
C3 C4 C5 C6 -178.17(19) . . . .
C4 C5 C6 C7 -0.5(3) . . . .
C5 C6 C7 C8 0.3(3) . . . .
C6 C7 C8 C9 0.0(3) . . . .
C7 C8 C9 C4 -0.1(3) . . . .
C5 C4 C9 C8 -0.1(3) . . . .
C3 C4 C9 C8 178.44(18) . . . .
C1 C2 C10 C11 -166.2(2) . . . .
O1 C2 C10 C11 12.3(3) . . . .
C1 C2 C10 C15 12.9(3) . . . .
O1 C2 C10 C15 -168.57(17) . . . .
C15 C10 C11 C12 0.8(3) . . . .
C2 C10 C11 C12 179.89(18) . . . .
C10 C11 C12 C13 -0.8(3) . . . .
C11 C12 C13 C14 0.2(3) . . . .
C12 C13 C14 C15 0.4(4) . . . .
C13 C14 C15 C10 -0.4(4) . . . .
C11 C10 C15 C14 -0.1(3) . . . .
C2 C10 C15 C14 -179.3(2) . . . .
C1 N2 C16 C21 -31.9(3) . . . .
S1 N2 C16 C21 116.28(18) . . . .
C1 N2 C16 C17 145.36(19) . . . .
S1 N2 C16 C17 -66.5(2) . . . .
C21 C16 C17 C18 -1.8(3) . . . .
N2 C16 C17 C18 -179.10(18) . . . .
C16 C17 C18 C19 0.2(3) . . . .
C17 C18 C19 C20 1.5(4) . . . .
C18 C19 C20 C21 -1.6(4) . . . .
C17 C16 C21 C20 1.8(3) . . . .
N2 C16 C21 C20 179.02(18) . . . .
C19 C20 C21 C16 0.0(3) . . . .
